data_7035660
loop_
_publ_author_name
'Huang, Fang'
'Sun, Zelin'
'Du, Shizhen'
'Yue, Erlin'
'Ba, Junjun'
'Hu, Xinquan'
'Liang, Tongling'
'Galland, Griselda B.'
'Sun, Wen-Hua'

_publ_section_title
;
 Ring-tension adjusted ethylene polymerization by
 aryliminocycloheptapyridyl nickel complexes.
;
_journal_issue 32
_journal_name_full 'Dalton transactions (Cambridge, England : 2003)'
_journal_page_first 14281
_journal_page_last 14292
_journal_paper_doi 10.1039/c5dt01831e
_journal_volume 44
_journal_year 2015
_chemical_formula_sum 'C44 H56 Cl4 N4 Ni2'
_chemical_formula_weight 900.15
_chemical_name_systematic
;
 ?
;
_space_group_IT_number 14
_symmetry_cell_setting monoclinic
_symmetry_space_group_name_Hall '-P 2yn'
_symmetry_space_group_name_H-M 'P 1 21/n 1'
_atom_sites_solution_hydrogens geom
_atom_sites_solution_primary direct
_atom_sites_solution_secondary difmap
_audit_creation_method SHELXL-97
_audit_update_record
;
2015-04-26 deposited with the CCDC.
2015-07-06 downloaded from the CCDC.
;
_cell_angle_alpha 90.00
_cell_angle_beta 104.47(3)
_cell_angle_gamma 90.00
_cell_formula_units_Z 2
_cell_length_a 10.330(2)
_cell_length_b 14.356(3)
_cell_length_c 14.999(3)
_cell_measurement_temperature 173(2)
_cell_measurement_theta_max 27.50
_cell_measurement_theta_min 1.99
_cell_volume 2153.8(8)
_computing_cell_refinement 'CrystalClear (Rigaku Inc., 2007)'
_computing_data_collection 'CrystalClear (Rigaku Inc., 2007)'
_computing_data_reduction 'CrystalClear (Rigaku Inc., 2007)'
_computing_molecular_graphics 'XP in Siemens SHELXTL (Sheldrick, 1994)'
_computing_publication_material 'SHELX97 (Sheldrick, 1997)'
_computing_structure_refinement 'SHELXL-97 (Sheldrick, 1997)'
_computing_structure_solution 'SHELXS-97 (Sheldrick, 1990)'
_diffrn_ambient_temperature 173(2)
_diffrn_measured_fraction_theta_full 0.995
_diffrn_measured_fraction_theta_max 0.995
_diffrn_measurement_device_type 'Saturn724+ CCD'
_diffrn_measurement_method '\w scans at fixed \c = 45\%'
_diffrn_radiation_monochromator graphite
_diffrn_radiation_source 'fine-focus sealed tube'
_diffrn_radiation_type MoK\a
_diffrn_radiation_wavelength 0.71073
_diffrn_reflns_av_R_equivalents 0.0248
_diffrn_reflns_av_sigmaI/netI 0.0307
_diffrn_reflns_limit_h_max 13
_diffrn_reflns_limit_h_min -7
_diffrn_reflns_limit_k_max 18
_diffrn_reflns_limit_k_min -18
_diffrn_reflns_limit_l_max 19
_diffrn_reflns_limit_l_min -19
_diffrn_reflns_number 11130
_diffrn_reflns_theta_full 27.50
_diffrn_reflns_theta_max 27.50
_diffrn_reflns_theta_min 1.99
_diffrn_standards_decay_% none
_diffrn_standards_interval_count none
_diffrn_standards_interval_time none
_diffrn_standards_number none
_exptl_absorpt_coefficient_mu 1.158
_exptl_absorpt_correction_T_max 1.0000
_exptl_absorpt_correction_T_min 0.7191
_exptl_absorpt_correction_type empirical
_exptl_absorpt_process_details 'SADABS (Sheldrick, 1996)'
_exptl_crystal_colour yellow
_exptl_crystal_density_diffrn 1.388
_exptl_crystal_density_method 'not measured'
_exptl_crystal_description block
_exptl_crystal_F_000 944
_exptl_crystal_size_max 0.638
_exptl_crystal_size_mid 0.591
_exptl_crystal_size_min 0.174
_platon_squeeze_details ' ?'
_refine_diff_density_max 0.631
_refine_diff_density_min -0.795
_refine_diff_density_rms 0.199
_refine_ls_extinction_method none
_refine_ls_goodness_of_fit_ref 1.132
_refine_ls_hydrogen_treatment constr
_refine_ls_matrix_type full
_refine_ls_number_parameters 248
_refine_ls_number_reflns 4924
_refine_ls_number_restraints 318
_refine_ls_restrained_S_all 1.102
_refine_ls_R_factor_gt 0.0449
_refine_ls_shift/su_max 0.001
_refine_ls_shift/su_mean 0.000
_refine_ls_structure_factor_coef Fsqd
_refine_ls_weighting_details 'calc w=1/[\s^2^(Fo^2^)+(0.0760P)^2^+1.1597P] where P=(Fo^2^+2Fc^2^)/3'
_refine_ls_weighting_scheme calc
_refine_ls_wR_factor_gt 0.1303
_refine_ls_wR_factor_ref 0.1385
_reflns_number_gt 4462
_reflns_number_total 4924
_reflns_threshold_expression >2sigma(I)
_cod_data_source_file c5dt01831e2.cif
_cod_data_source_block Ni3
_cod_depositor_comments
;
The following automatic conversions were performed:

'_symmetry_cell_setting' value 'Monoclinic' changed to 'monoclinic'
according to
/usr/data/users/saulius/crontab/automatic-downloads/rss-feeds/RSC/lib/dictionaries/cif_core.dic
dictionary named 'cif_core.dic' version 2.4.2 from 2011-04-26.

Automatic conversion script
Id: cif_fix_values 3271 2015-04-21 07:52:19Z andrius 

 Adding full bibliography for 7035659--7035660.cif.
;
_cod_original_sg_symbol_H-M P2(1)/n
_cod_database_code 7035660
_refine_ls_r_factor_ref 0.0501

loop_
_symmetry_equiv_pos_as_xyz
'x, y, z'
'-x+1/2, y+1/2, -z+1/2'
'-x, -y, -z'
'x-1/2, -y-1/2, z-1/2'

loop_
_atom_site_label
_atom_site_type_symbol
_atom_site_fract_x
_atom_site_fract_y
_atom_site_fract_z
_atom_site_U_iso_or_equiv
_atom_site_adp_type
_atom_site_occupancy
_atom_site_symmetry_multiplicity
_atom_site_calc_flag
_atom_site_refinement_flags
Ni1 Ni 0.89371(3) 0.45249(2) 0.05957(2) 0.02711(12) Uani 1 1 d U
Cl1 Cl 1.12283(7) 0.45153(5) 0.07426(5) 0.0458(2) Uani 1 1 d U
Cl2 Cl 0.86111(7) 0.56659(4) 0.15722(5) 0.04098(18) Uani 1 1 d U
N2 N 0.88992(19) 0.34585(12) 0.15250(13) 0.0241(4) Uani 1 1 d U
N1 N 0.7020(2) 0.40565(13) 0.01607(14) 0.0260(4) Uani 1 1 d U
C11 C 1.0085(2) 0.30111(16) 0.20848(16) 0.0278(5) Uani 1 1 d U
C1 C 0.6146(2) 0.42745(17) -0.06261(17) 0.0303(5) Uani 1 1 d U
H1 H 0.6454 0.4595 -0.1088 0.036 Uiso 1 1 calc R
C5 C 0.6598(2) 0.35893(15) 0.08217(16) 0.0261(5) Uani 1 1 d U
C6 C 0.7721(2) 0.32388(15) 0.15784(16) 0.0258(4) Uani 1 1 d U
C7 C 0.7423(3) 0.26052(17) 0.22942(19) 0.0348(5) Uani 1 1 d U
H7A H 0.8276 0.2365 0.2684 0.042 Uiso 1 1 calc R
H7B H 0.6903 0.2066 0.1984 0.042 Uiso 1 1 calc R
C3 C 0.4346(3) 0.36377(17) -0.0103(2) 0.0351(5) Uani 1 1 d U
H3 H 0.3420 0.3511 -0.0193 0.042 Uiso 1 1 calc R
C4 C 0.5242(2) 0.34024(16) 0.07356(18) 0.0313(5) Uani 1 1 d U
C2 C 0.4796(3) 0.40478(17) -0.07940(19) 0.0334(5) Uani 1 1 d U
H2 H 0.4200 0.4175 -0.1375 0.040 Uiso 1 1 calc R
C16 C 1.0583(3) 0.22512(19) 0.16936(17) 0.0337(5) Uani 1 1 d U
C12 C 1.0728(3) 0.33563(18) 0.29557(17) 0.0360(6) Uani 1 1 d U
C16A C 0.9860(3) 0.1841(2) 0.07748(19) 0.0434(7) Uani 1 1 d U
H16A H 0.9093 0.2261 0.0499 0.052 Uiso 1 1 calc R
C12A C 1.0173(4) 0.41533(18) 0.33994(19) 0.0438(7) Uani 1 1 d U
H12A H 0.9286 0.4329 0.2988 0.053 Uiso 1 1 calc R
C10 C 0.4663(3) 0.3044(2) 0.1500(2) 0.0474(7) Uani 1 1 d U
H10A H 0.4797 0.2362 0.1558 0.057 Uiso 1 1 calc R
H10B H 0.3690 0.3167 0.1343 0.057 Uiso 1 1 calc R
C14 C 1.2453(3) 0.2190(2) 0.3046(2) 0.0500(8) Uani 1 1 d U
H14 H 1.3272 0.1917 0.3372 0.060 Uiso 1 1 calc R
C8 C 0.6639(3) 0.3077(2) 0.2912(2) 0.0437(7) Uani 1 1 d U
H8A H 0.6472 0.2610 0.3356 0.052 Uiso 1 1 calc R
H8B H 0.7207 0.3571 0.3271 0.052 Uiso 1 1 calc R
C15 C 1.1781(3) 0.1852(2) 0.2191(2) 0.0431(6) Uani 1 1 d U
H15 H 1.2142 0.1336 0.1937 0.052 Uiso 1 1 calc R
C13 C 1.1919(3) 0.2926(2) 0.3418(2) 0.0458(7) Uani 1 1 d U
H13 H 1.2376 0.3150 0.4009 0.055 Uiso 1 1 calc R
C9 C 0.5315(3) 0.3505(2) 0.2421(2) 0.0504(8) Uani 1 1 d U
H9A H 0.5455 0.4173 0.2313 0.061 Uiso 1 1 calc R
H9B H 0.4693 0.3462 0.2826 0.061 Uiso 1 1 calc R
C12C C 0.9952(4) 0.3863(2) 0.4332(2) 0.0597(10) Uani 1 1 d U
H12B H 0.9458 0.3273 0.4264 0.089 Uiso 1 1 calc R
H12C H 0.9437 0.4345 0.4553 0.089 Uiso 1 1 calc R
H12D H 1.0818 0.3783 0.4776 0.089 Uiso 1 1 calc R
C16B C 1.0759(4) 0.1798(3) 0.0103(2) 0.0663(10) Uani 1 1 d U
H16B H 1.1125 0.2418 0.0044 0.099 Uiso 1 1 calc R
H16C H 1.0234 0.1587 -0.0501 0.099 Uiso 1 1 calc R
H16D H 1.1494 0.1360 0.0337 0.099 Uiso 1 1 calc R
C16C C 0.9288(4) 0.0893(3) 0.0912(3) 0.0692(11) Uani 1 1 d U
H16F H 1.0018 0.0464 0.1182 0.104 Uiso 1 1 calc R
H16G H 0.8782 0.0649 0.0316 0.104 Uiso 1 1 calc R
H16E H 0.8693 0.0953 0.1325 0.104 Uiso 1 1 calc R
C12B C 1.1092(4) 0.5006(2) 0.3502(2) 0.0607(10) Uani 1 1 d U
H12E H 1.1960 0.4856 0.3919 0.091 Uiso 1 1 calc R
H12F H 1.0685 0.5527 0.3755 0.091 Uiso 1 1 calc R
H12G H 1.1219 0.5180 0.2898 0.091 Uiso 1 1 calc R

loop_
_atom_site_aniso_label
_atom_site_aniso_U_11
_atom_site_aniso_U_22
_atom_site_aniso_U_33
_atom_site_aniso_U_23
_atom_site_aniso_U_13
_atom_site_aniso_U_12
Ni1 0.02725(18) 0.02614(18) 0.03296(19) 0.00901(11) 0.01698(13) 0.00304(11)
Cl1 0.0295(3) 0.0589(4) 0.0548(4) 0.0350(3) 0.0215(3) 0.0113(3)
Cl2 0.0425(4) 0.0277(3) 0.0524(4) -0.0052(3) 0.0114(3) 0.0037(3)
N2 0.0313(9) 0.0195(8) 0.0246(9) 0.0015(7) 0.0128(7) -0.0001(7)
N1 0.0293(9) 0.0222(9) 0.0312(10) 0.0014(7) 0.0162(8) 0.0037(7)
C11 0.0332(12) 0.0272(11) 0.0247(10) 0.0054(9) 0.0106(9) -0.0035(9)
C1 0.0358(13) 0.0257(11) 0.0321(12) 0.0008(9) 0.0139(10) 0.0038(9)
C5 0.0321(11) 0.0177(9) 0.0335(11) -0.0016(8) 0.0174(9) 0.0005(8)
C6 0.0349(12) 0.0179(9) 0.0297(11) -0.0006(8) 0.0178(9) -0.0014(8)
C7 0.0419(13) 0.0267(11) 0.0432(14) 0.0126(10) 0.0247(11) -0.0001(10)
C3 0.0314(12) 0.0261(11) 0.0503(15) -0.0047(11) 0.0150(11) 0.0003(10)
C4 0.0315(12) 0.0223(10) 0.0455(14) -0.0005(9) 0.0196(10) -0.0013(9)
C2 0.0333(12) 0.0276(11) 0.0395(13) -0.0026(10) 0.0093(10) 0.0056(10)
C16 0.0352(13) 0.0381(13) 0.0297(12) 0.0050(10) 0.0119(10) 0.0067(10)
C12 0.0481(15) 0.0316(12) 0.0280(12) 0.0050(10) 0.0088(11) -0.0122(11)
C16A 0.0512(16) 0.0443(15) 0.0333(13) -0.0067(11) 0.0081(11) 0.0200(13)
C12A 0.071(2) 0.0290(12) 0.0314(13) -0.0034(10) 0.0127(13) -0.0160(13)
C10 0.0384(14) 0.0522(16) 0.0594(18) 0.0105(14) 0.0266(13) -0.0062(13)
C14 0.0392(15) 0.0622(19) 0.0451(16) 0.0238(15) 0.0039(12) -0.0009(14)
C8 0.0544(17) 0.0442(15) 0.0420(15) 0.0064(12) 0.0299(13) -0.0011(13)
C15 0.0394(14) 0.0503(16) 0.0416(15) 0.0117(13) 0.0139(12) 0.0118(12)
C13 0.0497(16) 0.0478(16) 0.0343(14) 0.0087(12) -0.0003(12) -0.0156(13)
C9 0.0514(17) 0.0575(18) 0.0552(18) 0.0103(15) 0.0372(15) 0.0092(14)
C12C 0.109(3) 0.0405(16) 0.0339(15) -0.0072(12) 0.0252(17) -0.0191(17)
C16B 0.079(3) 0.083(3) 0.0428(18) -0.0051(18) 0.0277(17) 0.021(2)
C16C 0.079(3) 0.062(2) 0.062(2) -0.0200(19) 0.009(2) -0.011(2)
C12B 0.093(3) 0.0380(16) 0.0441(17) 0.0026(13) 0.0042(17) -0.0264(17)

loop_
_atom_type_symbol
_atom_type_description
_atom_type_scat_dispersion_real
_atom_type_scat_dispersion_imag
_atom_type_scat_source
C C 0.0033 0.0016 'International Tables Vol C Tables 4.2.6.8 and 6.1.1.4'
H H 0.0000 0.0000 'International Tables Vol C Tables 4.2.6.8 and 6.1.1.4'
N N 0.0061 0.0033 'International Tables Vol C Tables 4.2.6.8 and 6.1.1.4'
Cl Cl 0.1484 0.1585 'International Tables Vol C Tables 4.2.6.8 and 6.1.1.4'
Ni Ni 0.3393 1.1124 'International Tables Vol C Tables 4.2.6.8 and 6.1.1.4'

loop_
_geom_angle_atom_site_label_1
_geom_angle_atom_site_label_2
_geom_angle_atom_site_label_3
_geom_angle
_geom_angle_site_symmetry_3
N1 Ni1 N2 77.99(8) .
N1 Ni1 Cl2 98.92(6) .
N2 Ni1 Cl2 93.89(6) .
N1 Ni1 Cl1 156.13(6) .
N2 Ni1 Cl1 96.99(6) .
Cl2 Ni1 Cl1 104.73(4) .
N1 Ni1 Cl1 93.50(6) 3_765
N2 Ni1 Cl1 166.60(6) 3_765
Cl2 Ni1 Cl1 97.68(3) 3_765
Cl1 Ni1 Cl1 86.60(4) 3_765
Ni1 Cl1 Ni1 93.40(4) 3_765
C6 N2 C11 122.27(19) .
C6 N2 Ni1 113.67(16) .
C11 N2 Ni1 124.04(14) .
C1 N1 C5 119.6(2) .
C1 N1 Ni1 126.53(16) .
C5 N1 Ni1 113.15(16) .
C16 C11 C12 122.0(2) .
C16 C11 N2 116.7(2) .
C12 C11 N2 121.2(2) .
N1 C1 C2 122.1(2) .
N1 C1 H1 118.9 .
C2 C1 H1 118.9 .
N1 C5 C4 121.6(2) .
N1 C5 C6 113.09(19) .
C4 C5 C6 125.1(2) .
N2 C6 C5 116.10(19) .
N2 C6 C7 124.4(2) .
C5 C6 C7 119.4(2) .
C6 C7 C8 113.6(2) .
C6 C7 H7A 108.9 .
C8 C7 H7A 108.9 .
C6 C7 H7B 108.9 .
C8 C7 H7B 108.9 .
H7A C7 H7B 107.7 .
C2 C3 C4 120.6(2) .
C2 C3 H3 119.7 .
C4 C3 H3 119.7 .
C5 C4 C3 117.1(2) .
C5 C4 C10 124.9(2) .
C3 C4 C10 117.8(2) .
C3 C2 C1 118.5(2) .
C3 C2 H2 120.7 .
C1 C2 H2 120.7 .
C11 C16 C15 117.8(2) .
C11 C16 C16A 122.5(2) .
C15 C16 C16A 119.7(2) .
C13 C12 C11 117.4(3) .
C13 C12 C12A 120.1(3) .
C11 C12 C12A 122.4(3) .
C16 C16A C16C 110.2(3) .
C16 C16A C16B 111.9(3) .
C16C C16A C16B 111.9(3) .
C16 C16A H16A 107.5 .
C16C C16A H16A 107.5 .
C16B C16A H16A 107.5 .
C12 C12A C12C 110.9(2) .
C12 C12A C12B 110.8(3) .
C12C C12A C12B 110.9(2) .
C12 C12A H12A 108.0 .
C12C C12A H12A 108.0 .
C12B C12A H12A 108.0 .
C4 C10 C9 111.8(2) .
C4 C10 H10A 109.3 .
C9 C10 H10A 109.3 .
C4 C10 H10B 109.3 .
C9 C10 H10B 109.3 .
H10A C10 H10B 107.9 .
C13 C14 C15 119.1(3) .
C13 C14 H14 120.4 .
C15 C14 H14 120.4 .
C9 C8 C7 115.8(2) .
C9 C8 H8A 108.3 .
C7 C8 H8A 108.3 .
C9 C8 H8B 108.3 .
C7 C8 H8B 108.3 .
H8A C8 H8B 107.4 .
C14 C15 C16 121.4(3) .
C14 C15 H15 119.3 .
C16 C15 H15 119.3 .
C14 C13 C12 122.2(3) .
C14 C13 H13 118.9 .
C12 C13 H13 118.9 .
C8 C9 C10 113.9(3) .
C8 C9 H9A 108.8 .
C10 C9 H9A 108.8 .
C8 C9 H9B 108.8 .
C10 C9 H9B 108.8 .
H9A C9 H9B 107.7 .
C12A C12C H12B 109.5 .
C12A C12C H12C 109.5 .
H12B C12C H12C 109.5 .
C12A C12C H12D 109.5 .
H12B C12C H12D 109.5 .
H12C C12C H12D 109.5 .
C16A C16B H16B 109.5 .
C16A C16B H16C 109.5 .
H16B C16B H16C 109.5 .
C16A C16B H16D 109.5 .
H16B C16B H16D 109.5 .
H16C C16B H16D 109.5 .
C16A C16C H16F 109.5 .
C16A C16C H16G 109.5 .
H16F C16C H16G 109.5 .
C16A C16C H16E 109.5 .
H16F C16C H16E 109.5 .
H16G C16C H16E 109.5 .
C12A C12B H12E 109.5 .
C12A C12B H12F 109.5 .
H12E C12B H12F 109.5 .
C12A C12B H12G 109.5 .
H12E C12B H12G 109.5 .
H12F C12B H12G 109.5 .

loop_
_geom_bond_atom_site_label_1
_geom_bond_atom_site_label_2
_geom_bond_distance
_geom_bond_site_symmetry_2
Ni1 N1 2.038(2) .
Ni1 N2 2.0774(18) .
Ni1 Cl2 2.2778(8) .
Ni1 Cl1 2.3216(8) .
Ni1 Cl1 2.4053(8) 3_765
Cl1 Ni1 2.4053(8) 3_765
N2 C6 1.279(3) .
N2 C11 1.451(3) .
N1 C1 1.331(3) .
N1 C5 1.356(3) .
C11 C16 1.396(3) .
C11 C12 1.400(3) .
C1 C2 1.392(3) .
C1 H1 0.9500 .
C5 C4 1.401(3) .
C5 C6 1.493(3) .
C6 C7 1.497(3) .
C7 C8 1.533(4) .
C7 H7A 0.9900 .
C7 H7B 0.9900 .
C3 C2 1.370(4) .
C3 C4 1.404(4) .
C3 H3 0.9500 .
C4 C10 1.510(4) .
C2 H2 0.9500 .
C16 C15 1.399(4) .
C16 C16A 1.513(4) .
C12 C13 1.396(4) .
C12 C12A 1.508(4) .
C16A C16C 1.519(5) .
C16A C16B 1.533(4) .
C16A H16A 1.0000 .
C12A C12C 1.530(4) .
C12A C12B 1.534(4) .
C12A H12A 1.0000 .
C10 C9 1.527(5) .
C10 H10A 0.9900 .
C10 H10B 0.9900 .
C14 C13 1.372(5) .
C14 C15 1.385(4) .
C14 H14 0.9500 .
C8 C9 1.512(4) .
C8 H8A 0.9900 .
C8 H8B 0.9900 .
C15 H15 0.9500 .
C13 H13 0.9500 .
C9 H9A 0.9900 .
C9 H9B 0.9900 .
C12C H12B 0.9800 .
C12C H12C 0.9800 .
C12C H12D 0.9800 .
C16B H16B 0.9800 .
C16B H16C 0.9800 .
C16B H16D 0.9800 .
C16C H16F 0.9800 .
C16C H16G 0.9800 .
C16C H16E 0.9800 .
C12B H12E 0.9800 .
C12B H12F 0.9800 .
C12B H12G 0.9800 .

loop_
_geom_torsion_atom_site_label_1
_geom_torsion_atom_site_label_2
_geom_torsion_atom_site_label_3
_geom_torsion_atom_site_label_4
_geom_torsion
_geom_torsion_site_symmetry_1
_geom_torsion_site_symmetry_4
N1 Ni1 Cl1 Ni1 90.98(14) . 3_765
N2 Ni1 Cl1 Ni1 167.04(6) . 3_765
Cl2 Ni1 Cl1 Ni1 -97.05(4) . 3_765
Cl1 Ni1 Cl1 Ni1 0.0 3_765 3_765
N1 Ni1 N2 C6 -20.06(16) . .
Cl2 Ni1 N2 C6 78.24(16) . .
Cl1 Ni1 N2 C6 -176.39(15) . .
Cl1 Ni1 N2 C6 -71.5(3) 3_765 .
N1 Ni1 N2 C11 161.43(18) . .
Cl2 Ni1 N2 C11 -100.27(17) . .
Cl1 Ni1 N2 C11 5.11(17) . .
Cl1 Ni1 N2 C11 110.0(3) 3_765 .
N2 Ni1 N1 C1 -168.3(2) . .
Cl2 Ni1 N1 C1 99.60(19) . .
Cl1 Ni1 N1 C1 -88.3(2) . .
Cl1 Ni1 N1 C1 1.26(19) 3_765 .
N2 Ni1 N1 C5 21.50(15) . .
Cl2 Ni1 N1 C5 -70.62(15) . .
Cl1 Ni1 N1 C5 101.52(18) . .
Cl1 Ni1 N1 C5 -168.96(14) 3_765 .
C6 N2 C11 C16 93.8(3) . .
Ni1 N2 C11 C16 -87.8(2) . .
C6 N2 C11 C12 -89.1(3) . .
Ni1 N2 C11 C12 89.3(2) . .
C5 N1 C1 C2 0.8(3) . .
Ni1 N1 C1 C2 -168.86(18) . .
C1 N1 C5 C4 -6.0(3) . .
Ni1 N1 C5 C4 164.99(17) . .
C1 N1 C5 C6 169.0(2) . .
Ni1 N1 C5 C6 -20.1(2) . .
C11 N2 C6 C5 -166.29(19) . .
Ni1 N2 C6 C5 15.2(2) . .
C11 N2 C6 C7 8.6(3) . .
Ni1 N2 C6 C7 -169.90(18) . .
N1 C5 C6 N2 3.1(3) . .
C4 C5 C6 N2 177.8(2) . .
N1 C5 C6 C7 -172.1(2) . .
C4 C5 C6 C7 2.6(3) . .
N2 C6 C7 C8 118.3(3) . .
C5 C6 C7 C8 -67.0(3) . .
N1 C5 C4 C3 6.1(3) . .
C6 C5 C4 C3 -168.2(2) . .
N1 C5 C4 C10 -168.5(2) . .
C6 C5 C4 C10 17.1(4) . .
C2 C3 C4 C5 -1.2(4) . .
C2 C3 C4 C10 173.8(2) . .
C4 C3 C2 C1 -3.7(4) . .
N1 C1 C2 C3 4.0(4) . .
C12 C11 C16 C15 -1.7(4) . .
N2 C11 C16 C15 175.3(2) . .
C12 C11 C16 C16A 176.8(2) . .
N2 C11 C16 C16A -6.1(4) . .
C16 C11 C12 C13 1.7(4) . .
N2 C11 C12 C13 -175.3(2) . .
C16 C11 C12 C12A -177.7(2) . .
N2 C11 C12 C12A 5.4(4) . .
C11 C16 C16A C16C -109.2(3) . .
C15 C16 C16A C16C 69.3(4) . .
C11 C16 C16A C16B 125.5(3) . .
C15 C16 C16A C16B -55.9(4) . .
C13 C12 C12A C12C -57.1(4) . .
C11 C12 C12A C12C 122.2(3) . .
C13 C12 C12A C12B 66.5(3) . .
C11 C12 C12A C12B -114.2(3) . .
C5 C4 C10 C9 40.1(4) . .
C3 C4 C10 C9 -134.5(3) . .
C6 C7 C8 C9 57.2(3) . .
C13 C14 C15 C16 0.9(5) . .
C11 C16 C15 C14 0.4(4) . .
C16A C16 C15 C14 -178.2(3) . .
C15 C14 C13 C12 -1.0(4) . .
C11 C12 C13 C14 -0.3(4) . .
C12A C12 C13 C14 179.1(3) . .
C7 C8 C9 C10 26.9(4) . .
C4 C10 C9 C8 -81.7(3) . .

loop_
_platon_squeeze_void_nr
_platon_squeeze_void_average_x
_platon_squeeze_void_average_y
_platon_squeeze_void_average_z
_platon_squeeze_void_volume
_platon_squeeze_void_count_electrons
1 0.163 0.432 0.637 10.7 2.3
2 0.336 0.932 0.863 10.7 2.2
3 0.663 0.068 0.137 10.7 2.3
4 0.837 0.568 0.363 10.7 2.1
